data_4302995
loop_
_publ_author_name
'Thomas S. Teets'
'James B. Updegraff'
'Arthur J. Esswein'
'Thomas G. Gray'

_publ_section_title
;
Three-Coordinate, Phosphine-Ligated Azadipyrromethene Complexes of
Univalent Group 11 Metals
;
_journal_name_full 'Inorganic Chemistry'
_journal_page_first 8134
_journal_page_last 8144
_journal_paper_doi 10.1021/ic900208a
_journal_volume 48
_journal_year 2009
_chemical_formula_moiety 'C52 H41 Ag N3 O2 P'
_chemical_formula_sum 'C52 H41 Ag N3 O2 P'
_chemical_formula_weight 878.72
_chemical_name_systematic
;

 ?

;
_space_group_IT_number 2
_symmetry_cell_setting triclinic
_symmetry_space_group_name_Hall '-P 1'
_symmetry_space_group_name_H-M 'P -1'
_atom_sites_solution_hydrogens geom
_atom_sites_solution_primary direct
_atom_sites_solution_secondary difmap
_audit_creation_method SHELXL-97
_cell_angle_alpha 75.636(2)
_cell_angle_beta 88.549(2)
_cell_angle_gamma 85.457(2)
_cell_formula_units_Z 4
_cell_length_a 13.8159(5)
_cell_length_b 17.4106(6)
_cell_length_c 19.3928(7)
_cell_measurement_reflns_used 9182
_cell_measurement_temperature 373(2)
_cell_measurement_theta_max 33.93
_cell_measurement_theta_min 2.62
_cell_volume 4504.7(3)
_computing_cell_refinement 'Bruker SMART'
_computing_data_collection 'Bruker SMART'
_computing_data_reduction 'Bruker SAINT'
_computing_molecular_graphics 'Bruker SHELXTL'
_computing_publication_material 'Bruker SHELXTL'
_computing_structure_refinement 'SHELXL-97 (Sheldrick, 1997)'
_computing_structure_solution 'SHELXS-97 (Sheldrick, 1990)'
_diffrn_ambient_temperature 373(2)
_diffrn_measured_fraction_theta_full 0.988
_diffrn_measured_fraction_theta_max 0.979
_diffrn_measurement_device_type 'Bruker AXS APEX II CCD area detector'
_diffrn_measurement_method 'phi and omega scans'
_diffrn_radiation_monochromator graphite
_diffrn_radiation_source 'fine-focus sealed tube'
_diffrn_radiation_type MoK\a
_diffrn_radiation_wavelength 0.71073
_diffrn_reflns_av_R_equivalents 0.0300
_diffrn_reflns_av_sigmaI/netI 0.0329
_diffrn_reflns_limit_h_max 21
_diffrn_reflns_limit_h_min -21
_diffrn_reflns_limit_k_max 27
_diffrn_reflns_limit_k_min -24
_diffrn_reflns_limit_l_max 30
_diffrn_reflns_limit_l_min -30
_diffrn_reflns_number 131614
_diffrn_reflns_theta_full 25.00
_diffrn_reflns_theta_max 34.02
_diffrn_reflns_theta_min 1.48
_diffrn_standards_decay_% 0
_diffrn_standards_number 0
_exptl_absorpt_coefficient_mu 0.525
_exptl_absorpt_correction_T_max 0.9348
_exptl_absorpt_correction_T_min 0.7791
_exptl_absorpt_correction_type multi-scan
_exptl_absorpt_process_details 'AXScale in APEX2 (Bruker, 2004)'
_exptl_crystal_colour metallic
_exptl_crystal_density_diffrn 1.296
_exptl_crystal_density_meas ?
_exptl_crystal_density_method .
_exptl_crystal_description irregular
_exptl_crystal_F_000 1808
_exptl_crystal_size_max 0.50
_exptl_crystal_size_mid 0.30
_exptl_crystal_size_min 0.13
_refine_diff_density_max 1.777
_refine_diff_density_min -0.538
_refine_diff_density_rms 0.100
_refine_ls_extinction_method none
_refine_ls_goodness_of_fit_ref 1.079
_refine_ls_hydrogen_treatment constr
_refine_ls_matrix_type full
_refine_ls_number_parameters 1067
_refine_ls_number_reflns 36074
_refine_ls_number_restraints 0
_refine_ls_restrained_S_all 1.079
_refine_ls_R_factor_all 0.0482
_refine_ls_R_factor_gt 0.0373
_refine_ls_shift/su_max 0.003
_refine_ls_shift/su_mean 0.000
_refine_ls_structure_factor_coef Fsqd
_refine_ls_weighting_details 'calc w=1/[\s^2^(Fo^2^)+(0.0611P)^2^+1.6311P] where P=(Fo^2^+2Fc^2^)/3'
_refine_ls_weighting_scheme calc
_refine_ls_wR_factor_gt 0.1053
_refine_ls_wR_factor_ref 0.1120
_reflns_number_gt 29172
_reflns_number_total 36074
_reflns_threshold_expression >2sigma(I)
_cod_data_source_file ic900208a_si_002_3.cif
_cod_data_source_block ju070206
_cod_depositor_comments
;
The following automatic conversions were performed:
'_symmetry_cell_setting' value 'Triclinic' changed to 'triclinic'
according to '/home/saulius/struct/CIF-dictionaries/cif_core.dic'
dictionary named 'cif_core.dic' version 2.4.1 from 2010-06-29.

Automatic conversion script
Id: cif_fix_enum 1527 2010-12-29 10:47:43Z saulius 
;
_cod_database_code 4302995

loop_
_symmetry_equiv_pos_as_xyz
'x, y, z'
'-x, -y, -z'

loop_
_atom_site_label
_atom_site_type_symbol
_atom_site_fract_x
_atom_site_fract_y
_atom_site_fract_z
_atom_site_U_iso_or_equiv
_atom_site_adp_type
_atom_site_occupancy
_atom_site_symmetry_multiplicity
_atom_site_calc_flag
_atom_site_refinement_flags
_atom_site_disorder_assembly
_atom_site_disorder_group
Ag1 Ag 0.093594(7) 0.635279(7) 0.405411(5) 0.01614(3) Uani 1 1 d . . .
Ag2 Ag 0.317612(7) 0.976667(7) 0.143398(5) 0.01678(3) Uani 1 1 d . . .
P1 P 0.02192(3) 0.67508(2) 0.292906(19) 0.01521(6) Uani 1 1 d . . .
P2 P 0.18461(3) 1.02015(2) 0.205579(19) 0.01575(7) Uani 1 1 d . . .
O1 O -0.35275(9) 0.62863(8) 0.37045(7) 0.0272(3) Uani 1 1 d . . .
O2 O 0.29380(11) 0.46379(10) 0.18085(7) 0.0353(3) Uani 1 1 d . . .
O3 O 0.38723(12) 0.90279(8) 0.48632(7) 0.0317(3) Uani 1 1 d . . .
O4 O 0.13077(12) 1.33786(9) 0.00055(8) 0.0376(3) Uani 1 1 d . . .
N1 N 0.04965(9) 0.64604(8) 0.51668(6) 0.0176(2) Uani 1 1 d . . .
N2 N 0.21083(9) 0.66267(8) 0.55771(6) 0.0170(2) Uani 1 1 d . . .
N3 N 0.23582(9) 0.60101(8) 0.45804(6) 0.0166(2) Uani 1 1 d . . .
N4 N 0.43620(9) 0.87719(8) 0.16125(6) 0.0164(2) Uani 1 1 d . . .
N5 N 0.44703(9) 0.86252(8) 0.03833(7) 0.0173(2) Uani 1 1 d . . .
N6 N 0.36676(9) 0.99441(8) 0.03057(7) 0.0176(2) Uani 1 1 d . . .
C1 C 0.11476(10) 0.67514(9) 0.55598(7) 0.0168(2) Uani 1 1 d . . .
C2 C 0.26578(10) 0.62556(9) 0.51669(7) 0.0166(2) Uani 1 1 d . . .
C3 C 0.37053(10) 0.61139(9) 0.52324(8) 0.0184(3) Uani 1 1 d . . .
C4 C 0.40101(11) 0.57918(10) 0.46720(8) 0.0204(3) Uani 1 1 d . . .
H4 H 0.4646 0.5636 0.4568 0.025 Uiso 1 1 calc R . .
C5 C 0.31637(10) 0.57436(9) 0.42840(8) 0.0175(2) Uani 1 1 d . . .
C6 C 0.31186(11) 0.54556(9) 0.36406(8) 0.0184(3) Uani 1 1 d . . .
C7 C 0.38540(11) 0.55989(10) 0.31248(9) 0.0218(3) Uani 1 1 d . . .
H7 H 0.4384 0.5862 0.3205 0.026 Uiso 1 1 calc R . .
C8 C 0.38124(12) 0.53575(11) 0.24962(9) 0.0243(3) Uani 1 1 d . . .
H8 H 0.4302 0.5467 0.2156 0.029 Uiso 1 1 calc R . .
C9 C 0.30293(13) 0.49499(11) 0.23808(9) 0.0244(3) Uani 1 1 d . . .
C10 C 0.22770(12) 0.48068(10) 0.28857(9) 0.0219(3) Uani 1 1 d . . .
H10 H 0.1746 0.4546 0.2803 0.026 Uiso 1 1 calc R . .
C11 C 0.23298(11) 0.50549(10) 0.35064(8) 0.0197(3) Uani 1 1 d . . .
H11 H 0.1833 0.4954 0.3842 0.024 Uiso 1 1 calc R . .
C12 C 0.3737(2) 0.4697(2) 0.13186(13) 0.0529(7) Uani 1 1 d . . .
H12A H 0.3762 0.5239 0.1053 0.079 Uiso 1 1 calc R . .
H12B H 0.3653 0.4367 0.0998 0.079 Uiso 1 1 calc R . .
H12C H 0.4331 0.4524 0.1577 0.079 Uiso 1 1 calc R . .
C13 C 0.09738(10) 0.73228(9) 0.22315(7) 0.0164(2) Uani 1 1 d . . .
C14 C 0.19336(11) 0.70350(10) 0.21747(8) 0.0206(3) Uani 1 1 d . . .
H14 H 0.2173 0.6570 0.2492 0.025 Uiso 1 1 calc R . .
C15 C 0.25379(11) 0.74387(11) 0.16456(9) 0.0241(3) Uani 1 1 d . . .
H15 H 0.3176 0.7239 0.1605 0.029 Uiso 1 1 calc R . .
C16 C 0.21874(12) 0.81428(11) 0.11761(8) 0.0221(3) Uani 1 1 d . . .
H16 H 0.2589 0.8411 0.0820 0.027 Uiso 1 1 calc R . .
C17 C 0.12399(12) 0.84417(10) 0.12418(8) 0.0203(3) Uani 1 1 d . . .
H17 H 0.1011 0.8919 0.0937 0.024 Uiso 1 1 calc R . .
C18 C 0.06255(11) 0.80311(9) 0.17631(8) 0.0181(2) Uani 1 1 d . . .
H18 H -0.0014 0.8229 0.1798 0.022 Uiso 1 1 calc R . .
C19 C -0.01067(11) 0.59371(9) 0.25660(8) 0.0181(2) Uani 1 1 d . . .
C20 C -0.01158(13) 0.59921(10) 0.18354(8) 0.0239(3) Uani 1 1 d . . .
H20 H 0.0054 0.6456 0.1516 0.029 Uiso 1 1 calc R . .
C21 C -0.03777(17) 0.53577(12) 0.15829(10) 0.0331(4) Uani 1 1 d . . .
H21 H -0.0396 0.5402 0.1095 0.040 Uiso 1 1 calc R . .
C22 C -0.06113(17) 0.46593(12) 0.20557(11) 0.0354(4) Uani 1 1 d . . .
H22 H -0.0787 0.4235 0.1886 0.043 Uiso 1 1 calc R . .
C23 C -0.05829(16) 0.45938(12) 0.27809(10) 0.0326(4) Uani 1 1 d . . .
H23 H -0.0732 0.4122 0.3098 0.039 Uiso 1 1 calc R . .
C24 C -0.03330(13) 0.52281(11) 0.30372(9) 0.0238(3) Uani 1 1 d . . .
H24 H -0.0317 0.5180 0.3525 0.029 Uiso 1 1 calc R . .
C25 C -0.08753(10) 0.74068(9) 0.29026(7) 0.0173(2) Uani 1 1 d . . .
C26 C -0.17077(11) 0.73567(11) 0.25297(8) 0.0219(3) Uani 1 1 d . . .
H26 H -0.1732 0.6958 0.2289 0.026 Uiso 1 1 calc R . .
C27 C -0.25040(12) 0.79048(12) 0.25173(10) 0.0281(4) Uani 1 1 d . . .
H27 H -0.3060 0.7870 0.2270 0.034 Uiso 1 1 calc R . .
C28 C -0.24705(13) 0.85006(12) 0.28718(10) 0.0309(4) Uani 1 1 d . . .
H28 H -0.3006 0.8861 0.2867 0.037 Uiso 1 1 calc R . .
C29 C -0.16392(14) 0.85616(12) 0.32349(10) 0.0283(3) Uani 1 1 d . . .
H29 H -0.1613 0.8969 0.3464 0.034 Uiso 1 1 calc R . .
C30 C -0.08447(12) 0.80139(11) 0.32561(9) 0.0234(3) Uani 1 1 d . . .
H30 H -0.0292 0.8051 0.3506 0.028 Uiso 1 1 calc R . .
C31 C -0.03857(11) 0.67873(10) 0.52852(8) 0.0185(3) Uani 1 1 d . . .
C32 C -0.12423(10) 0.66077(10) 0.49444(8) 0.0188(3) Uani 1 1 d . . .
C33 C -0.12498(11) 0.59060(10) 0.47195(8) 0.0197(3) Uani 1 1 d . . .
H33 H -0.0734 0.5522 0.4839 0.024 Uiso 1 1 calc R . .
C34 C -0.20084(11) 0.57683(10) 0.43216(8) 0.0206(3) Uani 1 1 d . . .
H34 H -0.2003 0.5295 0.4180 0.025 Uiso 1 1 calc R . .
C35 C -0.27803(11) 0.63458(10) 0.41345(9) 0.0214(3) Uani 1 1 d . . .
C36 C -0.28148(11) 0.70278(11) 0.43872(9) 0.0239(3) Uani 1 1 d . . .
H36 H -0.3349 0.7397 0.4288 0.029 Uiso 1 1 calc R . .
C37 C -0.20557(11) 0.71597(11) 0.47869(9) 0.0228(3) Uani 1 1 d . . .
H37 H -0.2084 0.7618 0.4953 0.027 Uiso 1 1 calc R . .
C38 C -0.33943(13) 0.56693(12) 0.33399(10) 0.0292(4) Uani 1 1 d . . .
H38A H -0.2786 0.5710 0.3087 0.044 Uiso 1 1 calc R . .
H38B H -0.3914 0.5720 0.3009 0.044 Uiso 1 1 calc R . .
H38C H -0.3393 0.5162 0.3678 0.044 Uiso 1 1 calc R . .
C39 C -0.03370(11) 0.73116(10) 0.57444(8) 0.0209(3) Uani 1 1 d . . .
H39 H -0.0854 0.7612 0.5888 0.025 Uiso 1 1 calc R . .
C40 C 0.06223(11) 0.72851(10) 0.59320(8) 0.0188(3) Uani 1 1 d . . .
C41 C 0.10426(12) 0.77478(11) 0.63721(8) 0.0224(3) Uani 1 1 d . . .
C42 C 0.17397(13) 0.74075(13) 0.68893(10) 0.0291(4) Uani 1 1 d . . .
H42 H 0.1950 0.6873 0.6961 0.035 Uiso 1 1 calc R . .
C43 C 0.21224(16) 0.78642(18) 0.72992(13) 0.0428(5) Uani 1 1 d . . .
H43 H 0.2588 0.7633 0.7641 0.051 Uiso 1 1 calc R . .
C44 C 0.18145(17) 0.86569(19) 0.72004(16) 0.0516(7) Uani 1 1 d . . .
H44 H 0.2069 0.8958 0.7477 0.062 Uiso 1 1 calc R . .
C45 C 0.11252(18) 0.90037(16) 0.66880(15) 0.0459(6) Uani 1 1 d . . .
H45 H 0.0922 0.9540 0.6617 0.055 Uiso 1 1 calc R . .
C46 C 0.07379(15) 0.85521(12) 0.62811(11) 0.0316(4) Uani 1 1 d . . .
H46 H 0.0269 0.8787 0.5943 0.038 Uiso 1 1 calc R . .
C47 C 0.43155(11) 0.62672(10) 0.57837(9) 0.0206(3) Uani 1 1 d . . .
C48 C 0.53003(12) 0.63930(11) 0.56377(10) 0.0259(3) Uani 1 1 d . . .
H49 H 0.5558 0.6374 0.5194 0.031 Uiso 1 1 calc R . .
C49 C 0.58921(14) 0.65460(12) 0.61487(12) 0.0318(4) Uani 1 1 d . . .
H50 H 0.6540 0.6636 0.6043 0.038 Uiso 1 1 calc R . .
C50 C 0.55219(15) 0.65654(12) 0.68137(12) 0.0343(4) Uani 1 1 d . . .
H51 H 0.5922 0.6664 0.7156 0.041 Uiso 1 1 calc R . .
C51 C 0.45515(15) 0.64371(13) 0.69704(11) 0.0316(4) Uani 1 1 d . . .
H101 H 0.4303 0.6449 0.7418 0.038 Uiso 1 1 calc R . .
C52 C 0.39511(12) 0.62910(11) 0.64573(9) 0.0252(3) Uani 1 1 d . . .
H52 H 0.3302 0.6209 0.6564 0.030 Uiso 1 1 calc R . .
C53 C 0.46159(10) 0.83762(9) 0.10809(8) 0.0164(2) Uani 1 1 d . . .
C54 C 0.40596(10) 0.93203(9) 0.00257(7) 0.0172(2) Uani 1 1 d . . .
C55 C 0.39403(10) 0.95443(10) -0.07483(8) 0.0179(3) Uani 1 1 d . . .
C56 C 0.34932(11) 1.02997(10) -0.09008(8) 0.0191(3) Uani 1 1 d . . .
H56 H 0.3326 1.0610 -0.1351 0.023 Uiso 1 1 calc R . .
C57 C 0.33307(11) 1.05223(10) -0.02468(8) 0.0180(3) Uani 1 1 d . . .
C58 C 0.28427(11) 1.12720(10) -0.01698(8) 0.0194(3) Uani 1 1 d . . .
C59 C 0.20911(13) 1.16464(11) -0.06342(9) 0.0248(3) Uani 1 1 d . . .
H59 H 0.1923 1.1425 -0.1000 0.030 Uiso 1 1 calc R . .
C60 C 0.15961(14) 1.23411(12) -0.05553(9) 0.0287(3) Uani 1 1 d . . .
H60 H 0.1091 1.2576 -0.0863 0.034 Uiso 1 1 calc R . .
C61 C 0.18440(14) 1.26914(11) -0.00221(10) 0.0274(3) Uani 1 1 d . . .
C62 C 0.25964(13) 1.23357(11) 0.04444(10) 0.0270(3) Uani 1 1 d . . .
H62 H 0.2767 1.2566 0.0804 0.032 Uiso 1 1 calc R . .
C63 C 0.30881(12) 1.16325(10) 0.03661(9) 0.0230(3) Uani 1 1 d . . .
H63 H 0.3590 1.1397 0.0676 0.028 Uiso 1 1 calc R . .
C64 C 0.1534(2) 1.37533(15) 0.05499(14) 0.0464(6) Uani 1 1 d . . .
H64A H 0.1444 1.3397 0.1007 0.070 Uiso 1 1 calc R . .
H64B H 0.1113 1.4228 0.0511 0.070 Uiso 1 1 calc R . .
H64C H 0.2197 1.3888 0.0498 0.070 Uiso 1 1 calc R . .
C65 C 0.19015(11) 1.11751(10) 0.22341(8) 0.0190(3) Uani 1 1 d . . .
C66 C 0.28085(14) 1.14235(14) 0.23359(14) 0.0385(5) Uani 1 1 d . . .
H66 H 0.3367 1.1103 0.2293 0.046 Uiso 1 1 calc R . .
C67 C 0.28820(18) 1.21432(19) 0.2500(2) 0.0616(9) Uani 1 1 d . . .
H67 H 0.3491 1.2301 0.2572 0.074 Uiso 1 1 calc R . .
C68 C 0.20618(18) 1.26324(15) 0.25579(16) 0.0483(6) Uani 1 1 d . . .
H68 H 0.2119 1.3117 0.2667 0.058 Uiso 1 1 calc R . .
C69 C 0.11595(15) 1.23984(11) 0.24528(10) 0.0296(4) Uani 1 1 d . . .
H69 H 0.0606 1.2726 0.2490 0.036 Uiso 1 1 calc R . .
C70 C 0.10760(12) 1.16718(10) 0.22913(9) 0.0225(3) Uani 1 1 d . . .
H70 H 0.0465 1.1516 0.2221 0.027 Uiso 1 1 calc R . .
C71 C 0.06855(11) 1.03044(9) 0.16031(8) 0.0176(2) Uani 1 1 d . . .
C72 C 0.06352(13) 1.07936(12) 0.09131(9) 0.0272(3) Uani 1 1 d . . .
H72 H 0.1179 1.1044 0.0706 0.033 Uiso 1 1 calc R . .
C73 C -0.02304(15) 1.09071(15) 0.05342(11) 0.0369(5) Uani 1 1 d . . .
H73 H -0.0266 1.1243 0.0079 0.044 Uiso 1 1 calc R . .
C74 C -0.10382(14) 1.05223(14) 0.08323(11) 0.0342(4) Uani 1 1 d . . .
H74 H -0.1611 1.0592 0.0575 0.041 Uiso 1 1 calc R . .
C75 C -0.09882(13) 1.00330(12) 0.15152(10) 0.0279(3) Uani 1 1 d . . .
H75 H -0.1529 0.9774 0.1716 0.033 Uiso 1 1 calc R . .
C76 C -0.01298(12) 0.99267(10) 0.19040(8) 0.0213(3) Uani 1 1 d . . .
H76 H -0.0103 0.9603 0.2364 0.026 Uiso 1 1 calc R . .
C77 C 0.16443(11) 0.95472(10) 0.29294(8) 0.0199(3) Uani 1 1 d . . .
C78 C 0.11671(17) 0.98138(13) 0.34766(9) 0.0348(4) Uani 1 1 d . . .
H78 H 0.0942 1.0345 0.3404 0.042 Uiso 1 1 calc R . .
C79 C 0.1026(2) 0.92870(15) 0.41321(10) 0.0434(6) Uani 1 1 d . . .
H79 H 0.0695 0.9464 0.4493 0.052 Uiso 1 1 calc R . .
C80 C 0.13795(16) 0.84976(13) 0.42492(10) 0.0351(4) Uani 1 1 d . . .
H80 H 0.1297 0.8150 0.4692 0.042 Uiso 1 1 calc R . .
C81 C 0.18539(13) 0.82272(11) 0.37098(9) 0.0264(3) Uani 1 1 d . . .
H81 H 0.2087 0.7697 0.3788 0.032 Uiso 1 1 calc R . .
C82 C 0.19838(11) 0.87486(10) 0.30476(8) 0.0205(3) Uani 1 1 d . . .
H82 H 0.2298 0.8564 0.2683 0.025 Uiso 1 1 calc R . .
C83 C 0.46653(10) 0.82768(9) 0.22306(7) 0.0167(2) Uani 1 1 d . . .
C84 C 0.45057(10) 0.84670(9) 0.29196(8) 0.0180(2) Uani 1 1 d . . .
C85 C 0.43621(12) 0.92524(10) 0.29831(8) 0.0217(3) Uani 1 1 d . . .
H85 H 0.4399 0.9668 0.2578 0.026 Uiso 1 1 calc R . .
C86 C 0.41680(13) 0.94219(10) 0.36328(9) 0.0246(3) Uani 1 1 d . . .
H86 H 0.4082 0.9948 0.3663 0.030 Uiso 1 1 calc R . .
C87 C 0.40997(13) 0.88039(11) 0.42485(8) 0.0233(3) Uani 1 1 d . . .
C88 C 0.42672(13) 0.80228(10) 0.42012(8) 0.0230(3) Uani 1 1 d . . .
H88 H 0.4243 0.7609 0.4609 0.028 Uiso 1 1 calc R . .
C89 C 0.44717(12) 0.78592(10) 0.35445(8) 0.0210(3) Uani 1 1 d . . .
H89 H 0.4589 0.7333 0.3520 0.025 Uiso 1 1 calc R . .
C90 C 0.36819(18) 0.84104(14) 0.54816(10) 0.0362(4) Uani 1 1 d . . .
H90A H 0.3224 0.8076 0.5366 0.054 Uiso 1 1 calc R . .
H90B H 0.3419 0.8643 0.5853 0.054 Uiso 1 1 calc R . .
H90C H 0.4276 0.8099 0.5641 0.054 Uiso 1 1 calc R . .
C91 C 0.51284(10) 0.75561(10) 0.21227(8) 0.0187(3) Uani 1 1 d . . .
H91 H 0.5401 0.7133 0.2472 0.022 Uiso 1 1 calc R . .
C92 C 0.50972(10) 0.76040(9) 0.14021(8) 0.0176(2) Uani 1 1 d . . .
C93 C 0.54523(11) 0.69646(10) 0.10652(8) 0.0199(3) Uani 1 1 d . . .
C94 C 0.49273(12) 0.67650(11) 0.05366(9) 0.0246(3) Uani 1 1 d . . .
H94 H 0.4356 0.7063 0.0366 0.030 Uiso 1 1 calc R . .
C95 C 0.52535(15) 0.61223(12) 0.02635(10) 0.0307(4) Uani 1 1 d . . .
H95 H 0.4900 0.5997 -0.0090 0.037 Uiso 1 1 calc R . .
C96 C 0.61031(16) 0.56664(12) 0.05137(10) 0.0336(4) Uani 1 1 d . . .
H96 H 0.6313 0.5233 0.0335 0.040 Uiso 1 1 calc R . .
C97 C 0.66326(15) 0.58655(12) 0.10313(10) 0.0310(4) Uani 1 1 d . . .
H97 H 0.7204 0.5566 0.1199 0.037 Uiso 1 1 calc R . .
C98 C 0.63162(12) 0.65081(11) 0.13020(9) 0.0248(3) Uani 1 1 d . . .
H98 H 0.6683 0.6638 0.1646 0.030 Uiso 1 1 calc R . .
C99 C 0.42001(11) 0.90815(10) -0.12742(8) 0.0194(3) Uani 1 1 d . . .
C100 C 0.40481(16) 0.94347(12) -0.19956(9) 0.0326(4) Uani 1 1 d . . .
H100 H 0.3812 0.9965 -0.2133 0.039 Uiso 1 1 calc R . .
C101 C 0.42395(16) 0.90173(13) -0.25149(10) 0.0342(4) Uani 1 1 d . . .
H48 H 0.4134 0.9271 -0.2992 0.041 Uiso 1 1 calc R . .
C102 C 0.45835(13) 0.82335(13) -0.23282(10) 0.0290(3) Uani 1 1 d . . .
H102 H 0.4702 0.7950 -0.2674 0.035 Uiso 1 1 calc R . .
C103 C 0.47523(17) 0.78693(13) -0.16160(11) 0.0353(4) Uani 1 1 d . . .
H103 H 0.4990 0.7339 -0.1485 0.042 Uiso 1 1 calc R . .
C104 C 0.45705(15) 0.82874(12) -0.10957(10) 0.0303(4) Uani 1 1 d . . .
H104 H 0.4697 0.8035 -0.0622 0.036 Uiso 1 1 calc R . .

loop_
_atom_site_aniso_label
_atom_site_aniso_U_11
_atom_site_aniso_U_22
_atom_site_aniso_U_33
_atom_site_aniso_U_23
_atom_site_aniso_U_13
_atom_site_aniso_U_12
Ag1 0.01551(5) 0.01733(5) 0.01481(4) -0.00299(4) -0.00047(3) 0.00036(3)
Ag2 0.01664(5) 0.01676(5) 0.01676(5) -0.00462(4) 0.00093(3) 0.00103(4)
P1 0.01412(14) 0.01549(17) 0.01521(14) -0.00247(12) 0.00010(11) -0.00054(12)
P2 0.01716(15) 0.01432(16) 0.01503(14) -0.00286(12) 0.00070(11) 0.00065(12)
O1 0.0171(5) 0.0266(6) 0.0368(6) -0.0057(5) -0.0052(4) -0.0009(4)
O2 0.0385(7) 0.0475(9) 0.0260(6) -0.0191(6) 0.0076(5) -0.0103(6)
O3 0.0507(8) 0.0237(7) 0.0215(5) -0.0085(5) 0.0021(5) 0.0002(6)
O4 0.0471(8) 0.0232(7) 0.0401(8) -0.0078(6) 0.0055(6) 0.0089(6)
N1 0.0172(5) 0.0197(6) 0.0152(5) -0.0034(4) 0.0003(4) 0.0007(4)
N2 0.0184(5) 0.0159(6) 0.0156(5) -0.0021(4) 0.0000(4) -0.0010(4)
N3 0.0168(5) 0.0157(6) 0.0167(5) -0.0034(4) -0.0001(4) 0.0009(4)
N4 0.0144(5) 0.0163(6) 0.0178(5) -0.0032(4) 0.0006(4) -0.0009(4)
N5 0.0142(5) 0.0184(6) 0.0186(5) -0.0032(4) 0.0021(4) -0.0024(4)
N6 0.0184(5) 0.0172(6) 0.0166(5) -0.0035(4) 0.0018(4) -0.0008(4)
C1 0.0190(6) 0.0155(6) 0.0152(5) -0.0027(5) 0.0007(4) -0.0003(5)
C2 0.0158(5) 0.0157(6) 0.0174(6) -0.0026(5) -0.0009(4) 0.0000(5)
C3 0.0165(6) 0.0158(6) 0.0214(6) -0.0017(5) -0.0021(5) -0.0007(5)
C4 0.0163(6) 0.0204(7) 0.0228(6) -0.0028(5) -0.0016(5) 0.0016(5)
C5 0.0173(6) 0.0161(6) 0.0173(6) -0.0018(5) 0.0002(4) 0.0015(5)
C6 0.0183(6) 0.0159(6) 0.0198(6) -0.0034(5) 0.0013(5) 0.0029(5)
C7 0.0199(6) 0.0209(7) 0.0244(7) -0.0060(6) 0.0026(5) -0.0002(5)
C8 0.0246(7) 0.0242(8) 0.0239(7) -0.0063(6) 0.0065(5) -0.0009(6)
C9 0.0287(7) 0.0242(8) 0.0212(7) -0.0080(6) 0.0025(5) -0.0006(6)
C10 0.0220(6) 0.0206(7) 0.0236(7) -0.0067(6) 0.0017(5) -0.0013(5)
C11 0.0191(6) 0.0170(7) 0.0223(6) -0.0047(5) 0.0029(5) 0.0015(5)
C12 0.0500(13) 0.084(2) 0.0348(11) -0.0314(13) 0.0127(9) -0.0171(14)
C13 0.0149(5) 0.0162(6) 0.0176(6) -0.0033(5) 0.0008(4) -0.0018(5)
C14 0.0177(6) 0.0192(7) 0.0228(6) -0.0016(5) 0.0011(5) 0.0001(5)
C15 0.0174(6) 0.0265(8) 0.0271(7) -0.0044(6) 0.0036(5) -0.0021(6)
C16 0.0221(6) 0.0239(8) 0.0208(6) -0.0046(6) 0.0042(5) -0.0091(6)
C17 0.0240(7) 0.0185(7) 0.0185(6) -0.0036(5) -0.0003(5) -0.0046(5)
C18 0.0190(6) 0.0165(7) 0.0179(6) -0.0027(5) 0.0003(4) -0.0012(5)
C19 0.0195(6) 0.0158(6) 0.0183(6) -0.0034(5) -0.0003(5) -0.0010(5)
C20 0.0358(8) 0.0164(7) 0.0189(6) -0.0029(5) -0.0009(6) -0.0026(6)
C21 0.0540(12) 0.0247(9) 0.0224(7) -0.0077(6) -0.0023(7) -0.0068(8)
C22 0.0521(12) 0.0233(9) 0.0341(9) -0.0100(7) -0.0016(8) -0.0121(8)
C23 0.0467(11) 0.0204(8) 0.0296(8) -0.0010(7) 0.0012(7) -0.0122(8)
C24 0.0290(7) 0.0206(7) 0.0206(6) -0.0020(6) 0.0014(5) -0.0056(6)
C25 0.0147(5) 0.0180(7) 0.0172(6) -0.0014(5) 0.0015(4) -0.0005(5)
C26 0.0166(6) 0.0255(8) 0.0215(6) -0.0016(6) -0.0019(5) -0.0019(5)
C27 0.0167(6) 0.0335(10) 0.0287(8) 0.0011(7) -0.0012(5) 0.0032(6)
C28 0.0257(8) 0.0312(10) 0.0279(8) 0.0029(7) 0.0060(6) 0.0104(7)
C29 0.0307(8) 0.0244(8) 0.0286(8) -0.0067(6) 0.0060(6) 0.0037(7)
C30 0.0227(7) 0.0242(8) 0.0231(7) -0.0063(6) 0.0021(5) 0.0005(6)
C31 0.0181(6) 0.0189(7) 0.0169(6) -0.0021(5) 0.0018(4) 0.0008(5)
C32 0.0162(6) 0.0218(7) 0.0167(6) -0.0021(5) 0.0029(4) -0.0006(5)
C33 0.0171(6) 0.0182(7) 0.0210(6) -0.0002(5) 0.0008(5) 0.0007(5)
C34 0.0193(6) 0.0172(7) 0.0235(6) -0.0013(5) 0.0000(5) -0.0020(5)
C35 0.0144(6) 0.0219(7) 0.0251(7) -0.0004(6) 0.0005(5) -0.0021(5)
C36 0.0167(6) 0.0236(8) 0.0292(7) -0.0036(6) 0.0015(5) 0.0018(5)
C37 0.0188(6) 0.0227(8) 0.0265(7) -0.0067(6) 0.0025(5) 0.0018(5)
C38 0.0256(7) 0.0248(9) 0.0355(9) -0.0029(7) -0.0070(6) -0.0043(6)
C39 0.0197(6) 0.0219(7) 0.0208(6) -0.0060(5) 0.0034(5) 0.0012(5)
C40 0.0215(6) 0.0179(7) 0.0167(6) -0.0045(5) 0.0027(5) 0.0001(5)
C41 0.0233(7) 0.0241(8) 0.0224(6) -0.0104(6) 0.0081(5) -0.0059(6)
C42 0.0264(8) 0.0365(10) 0.0291(8) -0.0162(7) 0.0016(6) -0.0053(7)
C43 0.0302(9) 0.0671(17) 0.0440(11) -0.0362(11) 0.0014(8) -0.0103(10)
C44 0.0359(11) 0.0684(18) 0.0715(17) -0.0536(15) 0.0140(10) -0.0195(11)
C45 0.0430(12) 0.0396(13) 0.0675(15) -0.0348(12) 0.0195(11) -0.0161(10)
C46 0.0343(9) 0.0248(9) 0.0392(9) -0.0144(7) 0.0116(7) -0.0052(7)
C47 0.0185(6) 0.0157(7) 0.0264(7) -0.0027(5) -0.0051(5) 0.0001(5)
C48 0.0196(6) 0.0207(8) 0.0342(8) 0.0000(6) -0.0053(6) -0.0020(6)
C49 0.0243(7) 0.0214(8) 0.0477(11) -0.0031(7) -0.0127(7) -0.0036(6)
C50 0.0327(9) 0.0244(9) 0.0490(11) -0.0146(8) -0.0198(8) 0.0012(7)
C51 0.0327(9) 0.0313(10) 0.0350(9) -0.0168(8) -0.0119(7) 0.0037(7)
C52 0.0236(7) 0.0246(8) 0.0290(8) -0.0098(6) -0.0064(6) 0.0001(6)
C53 0.0142(5) 0.0158(6) 0.0189(6) -0.0042(5) 0.0022(4) -0.0014(5)
C54 0.0149(5) 0.0188(7) 0.0172(6) -0.0033(5) 0.0027(4) -0.0029(5)
C55 0.0156(5) 0.0207(7) 0.0174(6) -0.0042(5) 0.0016(4) -0.0029(5)
C56 0.0196(6) 0.0204(7) 0.0163(6) -0.0025(5) 0.0011(5) -0.0017(5)
C57 0.0178(6) 0.0184(7) 0.0169(6) -0.0024(5) 0.0015(4) -0.0025(5)
C58 0.0208(6) 0.0171(7) 0.0192(6) -0.0022(5) 0.0016(5) -0.0017(5)
C59 0.0295(8) 0.0232(8) 0.0199(6) -0.0034(6) -0.0014(5) 0.0029(6)
C60 0.0327(8) 0.0251(9) 0.0241(7) -0.0012(6) -0.0007(6) 0.0073(7)
C61 0.0325(8) 0.0184(8) 0.0286(8) -0.0022(6) 0.0075(6) 0.0009(6)
C62 0.0304(8) 0.0213(8) 0.0307(8) -0.0085(6) 0.0029(6) -0.0047(6)
C63 0.0226(7) 0.0204(7) 0.0266(7) -0.0062(6) -0.0004(5) -0.0030(6)
C64 0.0587(15) 0.0291(11) 0.0535(13) -0.0177(10) 0.0098(11) 0.0054(10)
C65 0.0200(6) 0.0176(7) 0.0204(6) -0.0072(5) 0.0024(5) -0.0007(5)
C66 0.0221(8) 0.0400(12) 0.0650(14) -0.0350(11) -0.0011(8) -0.0022(7)
C67 0.0310(10) 0.0584(17) 0.120(3) -0.0660(19) 0.0057(13) -0.0110(11)
C68 0.0423(12) 0.0352(12) 0.0817(18) -0.0407(13) 0.0149(11) -0.0101(9)
C69 0.0357(9) 0.0196(8) 0.0344(9) -0.0099(7) 0.0094(7) 0.0008(7)
C70 0.0232(7) 0.0186(7) 0.0247(7) -0.0050(6) 0.0048(5) 0.0005(5)
C71 0.0180(6) 0.0158(6) 0.0188(6) -0.0039(5) 0.0008(4) -0.0016(5)
C72 0.0240(7) 0.0320(9) 0.0220(7) 0.0024(6) -0.0037(5) -0.0085(6)
C73 0.0321(9) 0.0441(12) 0.0287(8) 0.0052(8) -0.0103(7) -0.0110(8)
C74 0.0252(8) 0.0411(11) 0.0360(9) -0.0067(8) -0.0094(7) -0.0071(7)
C75 0.0216(7) 0.0308(9) 0.0333(8) -0.0101(7) 0.0011(6) -0.0083(6)
C76 0.0216(6) 0.0204(7) 0.0223(6) -0.0054(5) 0.0024(5) -0.0045(5)
C77 0.0218(6) 0.0185(7) 0.0172(6) -0.0007(5) -0.0002(5) 0.0004(5)
C78 0.0516(11) 0.0264(9) 0.0204(7) 0.0004(6) 0.0108(7) 0.0107(8)
C79 0.0644(15) 0.0383(12) 0.0204(8) 0.0016(7) 0.0146(8) 0.0057(11)
C80 0.0458(11) 0.0328(10) 0.0203(7) 0.0064(7) -0.0001(7) -0.0066(8)
C81 0.0276(7) 0.0179(7) 0.0294(8) 0.0036(6) -0.0054(6) -0.0054(6)
C82 0.0202(6) 0.0172(7) 0.0234(6) -0.0030(5) -0.0024(5) -0.0035(5)
C83 0.0159(5) 0.0162(6) 0.0176(6) -0.0032(5) 0.0000(4) -0.0014(5)
C84 0.0177(6) 0.0163(6) 0.0194(6) -0.0036(5) -0.0016(5) -0.0004(5)
C85 0.0266(7) 0.0178(7) 0.0204(6) -0.0038(5) -0.0040(5) -0.0010(6)
C86 0.0348(8) 0.0158(7) 0.0241(7) -0.0066(6) -0.0045(6) 0.0001(6)
C87 0.0284(7) 0.0221(8) 0.0202(6) -0.0070(6) -0.0022(5) 0.0002(6)
C88 0.0308(8) 0.0191(7) 0.0183(6) -0.0036(5) -0.0019(5) 0.0004(6)
C89 0.0254(7) 0.0164(7) 0.0205(6) -0.0039(5) -0.0006(5) 0.0017(5)
C90 0.0543(12) 0.0329(10) 0.0225(8) -0.0089(7) 0.0050(8) -0.0042(9)
C91 0.0166(6) 0.0176(7) 0.0208(6) -0.0036(5) -0.0004(5) 0.0016(5)
C92 0.0146(5) 0.0168(6) 0.0205(6) -0.0035(5) 0.0024(4) 0.0001(5)
C93 0.0210(6) 0.0167(7) 0.0211(6) -0.0039(5) 0.0040(5) -0.0006(5)
C94 0.0248(7) 0.0242(8) 0.0258(7) -0.0085(6) 0.0013(5) -0.0003(6)
C95 0.0395(9) 0.0259(9) 0.0289(8) -0.0112(7) 0.0034(7) -0.0028(7)
C96 0.0467(11) 0.0233(9) 0.0303(8) -0.0087(7) 0.0112(8) 0.0039(8)
C97 0.0341(9) 0.0253(9) 0.0312(8) -0.0069(7) 0.0049(7) 0.0105(7)
C98 0.0235(7) 0.0246(8) 0.0248(7) -0.0056(6) 0.0023(5) 0.0047(6)
C99 0.0166(6) 0.0231(7) 0.0199(6) -0.0076(5) 0.0024(5) -0.0035(5)
C100 0.0498(11) 0.0258(9) 0.0213(7) -0.0060(6) 0.0010(7) 0.0031(8)
C101 0.0469(11) 0.0356(11) 0.0214(7) -0.0108(7) 0.0008(7) 0.0010(9)
C102 0.0291(8) 0.0344(10) 0.0286(8) -0.0170(7) 0.0042(6) -0.0059(7)
C103 0.0461(11) 0.0275(10) 0.0335(9) -0.0127(8) 0.0024(8) 0.0060(8)
C104 0.0387(9) 0.0270(9) 0.0245(7) -0.0073(6) 0.0014(6) 0.0048(7)

loop_
_atom_type_symbol
_atom_type_description
_atom_type_scat_dispersion_real
_atom_type_scat_dispersion_imag
_atom_type_scat_source
C C 0.0033 0.0016 'International Tables Vol C Tables 4.2.6.8 and 6.1.1.4'
H H 0.0000 0.0000 'International Tables Vol C Tables 4.2.6.8 and 6.1.1.4'
N N 0.0061 0.0033 'International Tables Vol C Tables 4.2.6.8 and 6.1.1.4'
O O 0.0106 0.0060 'International Tables Vol C Tables 4.2.6.8 and 6.1.1.4'
P P 0.1023 0.0942 'International Tables Vol C Tables 4.2.6.8 and 6.1.1.4'
Ag Ag -0.8971 1.1015 'International Tables Vol C Tables 4.2.6.8 and 6.1.1.4'

loop_
_geom_angle_atom_site_label_1
_geom_angle_atom_site_label_2
_geom_angle_atom_site_label_3
_geom_angle
_geom_angle_site_symmetry_1
_geom_angle_site_symmetry_3
_geom_angle_publ_flag
N3 Ag1 N1 81.12(5) . . ?
N3 Ag1 P1 141.97(3) . . ?
N1 Ag1 P1 135.19(3) . . ?
N6 Ag2 N4 82.58(5) . . ?
N6 Ag2 P2 137.35(3) . . ?
N4 Ag2 P2 138.56(3) . . ?
C25 P1 C19 106.26(7) . . ?
C25 P1 C13 102.90(7) . . ?
C19 P1 C13 103.60(7) . . ?
C25 P1 Ag1 113.40(5) . . ?
C19 P1 Ag1 114.62(5) . . ?
C13 P1 Ag1 114.82(5) . . ?
C65 P2 C77 103.89(7) . . ?
C65 P2 C71 102.29(7) . . ?
C77 P2 C71 104.71(7) . . ?
C65 P2 Ag2 116.01(5) . . ?
C77 P2 Ag2 113.88(5) . . ?
C71 P2 Ag2 114.58(5) . . ?
C35 O1 C38 115.92(13) . . ?
C9 O2 C12 116.89(17) . . ?
C87 O3 C90 117.14(15) . . ?
C61 O4 C64 117.49(18) . . ?
C31 N1 C1 106.22(13) . . ?
C31 N1 Ag1 120.32(10) . . ?
C1 N1 Ag1 118.75(9) . . ?
C1 N2 C2 126.50(13) . . ?
C5 N3 C2 106.61(12) . . ?
C5 N3 Ag1 125.48(10) . . ?
C2 N3 Ag1 125.22(10) . . ?
C83 N4 C53 106.25(13) . . ?
C83 N4 Ag2 128.50(10) . . ?
C53 N4 Ag2 120.85(9) . . ?
C54 N5 C53 127.76(14) . . ?
C57 N6 C54 106.63(12) . . ?
C57 N6 Ag2 126.15(10) . . ?
C54 N6 Ag2 122.73(10) . . ?
N2 C1 N1 127.87(14) . . ?
N2 C1 C40 122.57(14) . . ?
N1 C1 C40 109.43(13) . . ?
N2 C2 N3 126.96(13) . . ?
N2 C2 C3 123.58(13) . . ?
N3 C2 C3 109.22(13) . . ?
C4 C3 C2 105.81(13) . . ?
C4 C3 C47 126.90(14) . . ?
C2 C3 C47 127.28(14) . . ?
C3 C4 C5 106.89(13) . . ?
C3 C4 H4 126.6 . . ?
C5 C4 H4 126.6 . . ?
N3 C5 C4 111.45(13) . . ?
N3 C5 C6 121.34(13) . . ?
C4 C5 C6 127.21(13) . . ?
C7 C6 C11 117.97(14) . . ?
C7 C6 C5 120.42(14) . . ?
C11 C6 C5 121.58(13) . . ?
C8 C7 C6 121.65(16) . . ?
C8 C7 H7 119.2 . . ?
C6 C7 H7 119.2 . . ?
C7 C8 C9 119.25(15) . . ?
C7 C8 H8 120.4 . . ?
C9 C8 H8 120.4 . . ?
O2 C9 C8 124.71(15) . . ?
O2 C9 C10 115.05(16) . . ?
C8 C9 C10 120.20(15) . . ?
C11 C10 C9 119.65(15) . . ?
C11 C10 H10 120.2 . . ?
C9 C10 H10 120.2 . . ?
C10 C11 C6 121.25(14) . . ?
C10 C11 H11 119.4 . . ?
C6 C11 H11 119.4 . . ?
O2 C12 H12A 109.5 . . ?
O2 C12 H12B 109.5 . . ?
H12A C12 H12B 109.5 . . ?
O2 C12 H12C 109.5 . . ?
H12A C12 H12C 109.5 . . ?
H12B C12 H12C 109.5 . . ?
C14 C13 C18 119.52(13) . . ?
C14 C13 P1 117.88(11) . . ?
C18 C13 P1 122.60(11) . . ?
C15 C14 C13 120.41(15) . . ?
C15 C14 H14 119.8 . . ?
C13 C14 H14 119.8 . . ?
C14 C15 C16 119.97(15) . . ?
C14 C15 H15 120.0 . . ?
C16 C15 H15 120.0 . . ?
C17 C16 C15 119.80(14) . . ?
C17 C16 H16 120.1 . . ?
C15 C16 H16 120.1 . . ?
C16 C17 C18 120.43(15) . . ?
C16 C17 H17 119.8 . . ?
C18 C17 H17 119.8 . . ?
C17 C18 C13 119.83(14) . . ?
C17 C18 H18 120.1 . . ?
C13 C18 H18 120.1 . . ?
C24 C19 C20 118.98(15) . . ?
C24 C19 P1 118.59(12) . . ?
C20 C19 P1 122.41(12) . . ?
C21 C20 C19 120.36(16) . . ?
C21 C20 H20 119.8 . . ?
C19 C20 H20 119.8 . . ?
C22 C21 C20 120.13(17) . . ?
C22 C21 H21 119.9 . . ?
C20 C21 H21 119.9 . . ?
C23 C22 C21 119.85(18) . . ?
C23 C22 H22 120.1 . . ?
C21 C22 H22 120.1 . . ?
C22 C23 C24 120.36(17) . . ?
C22 C23 H23 119.8 . . ?
C24 C23 H23 119.8 . . ?
C23 C24 C19 120.29(15) . . ?
C23 C24 H24 119.9 . . ?
C19 C24 H24 119.9 . . ?
C26 C25 C30 119.43(15) . . ?
C26 C25 P1 123.83(13) . . ?
C30 C25 P1 116.67(11) . . ?
C25 C26 C27 119.95(17) . . ?
C25 C26 H26 120.0 . . ?
C27 C26 H26 120.0 . . ?
C28 C27 C26 120.28(16) . . ?
C28 C27 H27 119.9 . . ?
C26 C27 H27 119.9 . . ?
C27 C28 C29 120.11(16) . . ?
C27 C28 H28 119.9 . . ?
C29 C28 H28 119.9 . . ?
C28 C29 C30 120.06(18) . . ?
C28 C29 H29 120.0 . . ?
C30 C29 H29 120.0 . . ?
C29 C30 C25 120.15(16) . . ?
C29 C30 H30 119.9 . . ?
C25 C30 H30 119.9 . . ?
N1 C31 C39 111.62(14) . . ?
N1 C31 C32 120.36(14) . . ?
C39 C31 C32 128.00(14) . . ?
C33 C32 C37 117.93(14) . . ?
C33 C32 C31 120.79(14) . . ?
C37 C32 C31 121.13(15) . . ?
C34 C33 C32 121.56(14) . . ?
C34 C33 H33 119.2 . . ?
C32 C33 H33 119.2 . . ?
C33 C34 C35 119.48(16) . . ?
C33 C34 H34 120.3 . . ?
C35 C34 H34 120.3 . . ?
O1 C35 C36 116.50(14) . . ?
O1 C35 C34 123.64(16) . . ?
C36 C35 C34 119.85(15) . . ?
C37 C36 C35 120.19(15) . . ?
C37 C36 H36 119.9 . . ?
C35 C36 H36 119.9 . . ?
C36 C37 C32 120.78(16) . . ?
C36 C37 H37 119.6 . . ?
C32 C37 H37 119.6 . . ?
O1 C38 H38A 109.5 . . ?
O1 C38 H38B 109.5 . . ?
H38A C38 H38B 109.5 . . ?
O1 C38 H38C 109.5 . . ?
H38A C38 H38C 109.5 . . ?
H38B C38 H38C 109.5 . . ?
C40 C39 C31 106.79(14) . . ?
C40 C39 H39 126.6 . . ?
C31 C39 H39 126.6 . . ?
C39 C40 C1 105.92(14) . . ?
C39 C40 C41 127.19(15) . . ?
C1 C40 C41 126.73(14) . . ?
C42 C41 C46 118.32(17) . . ?
C42 C41 C40 121.90(16) . . ?
C46 C41 C40 119.78(16) . . ?
C43 C42 C41 120.4(2) . . ?
C43 C42 H42 119.8 . . ?
C41 C42 H42 119.8 . . ?
C44 C43 C42 120.4(2) . . ?
C44 C43 H43 119.8 . . ?
C42 C43 H43 119.8 . . ?
C43 C44 C45 119.8(2) . . ?
C43 C44 H44 120.1 . . ?
C45 C44 H44 120.1 . . ?
C44 C45 C46 120.0(2) . . ?
C44 C45 H45 120.0 . . ?
C46 C45 H45 120.0 . . ?
C45 C46 C41 121.0(2) . . ?
C45 C46 H46 119.5 . . ?
C41 C46 H46 119.5 . . ?
C52 C47 C48 118.38(15) . . ?
C52 C47 C3 122.07(14) . . ?
C48 C47 C3 119.55(15) . . ?
C49 C48 C47 120.70(18) . . ?
C49 C48 H49 119.7 . . ?
C47 C48 H49 119.7 . . ?
C50 C49 C48 120.26(18) . . ?
C50 C49 H50 119.9 . . ?
C48 C49 H50 119.9 . . ?
C49 C50 C51 119.93(17) . . ?
C49 C50 H51 120.0 . . ?
C51 C50 H51 120.0 . . ?
C50 C51 C52 120.08(19) . . ?
C50 C51 H101 120.0 . . ?
C52 C51 H101 120.0 . . ?
C51 C52 C47 120.65(17) . . ?
C51 C52 H52 119.7 . . ?
C47 C52 H52 119.7 . . ?
N5 C53 N4 128.67(14) . . ?
N5 C53 C92 122.05(14) . . ?
N4 C53 C92 109.27(12) . . ?
N5 C54 N6 127.23(13) . . ?
N5 C54 C55 123.75(14) . . ?
N6 C54 C55 109.02(13) . . ?
C56 C55 C54 105.23(13) . . ?
C56 C55 C99 125.19(14) . . ?
C54 C55 C99 129.55(14) . . ?
C55 C56 C57 107.83(13) . . ?
C55 C56 H56 126.1 . . ?
C57 C56 H56 126.1 . . ?
N6 C57 C56 111.28(14) . . ?
N6 C57 C58 123.26(13) . . ?
C56 C57 C58 125.45(13) . . ?
C59 C58 C63 117.95(15) . . ?
C59 C58 C57 119.84(15) . . ?
C63 C58 C57 122.20(14) . . ?
C60 C59 C58 120.82(17) . . ?
C60 C59 H59 119.6 . . ?
C58 C59 H59 119.6 . . ?
C59 C60 C61 120.70(17) . . ?
C59 C60 H60 119.6 . . ?
C61 C60 H60 119.6 . . ?
O4 C61 C60 115.74(17) . . ?
O4 C61 C62 124.53(18) . . ?
C60 C61 C62 119.73(17) . . ?
C63 C62 C61 119.35(17) . . ?
C63 C62 H62 120.3 . . ?
C61 C62 H62 120.3 . . ?
C62 C63 C58 121.43(16) . . ?
C62 C63 H63 119.3 . . ?
C58 C63 H63 119.3 . . ?
O4 C64 H64A 109.5 . . ?
O4 C64 H64B 109.5 . . ?
H64A C64 H64B 109.5 . . ?
O4 C64 H64C 109.5 . . ?
H64A C64 H64C 109.5 . . ?
H64B C64 H64C 109.5 . . ?
C66 C65 C70 118.77(16) . . ?
C66 C65 P2 118.27(13) . . ?
C70 C65 P2 122.94(12) . . ?
C67 C66 C65 120.22(19) . . ?
C67 C66 H66 119.9 . . ?
C65 C66 H66 119.9 . . ?
C66 C67 C68 120.8(2) . . ?
C66 C67 H67 119.6 . . ?
C68 C67 H67 119.6 . . ?
C69 C68 C67 119.7(2) . . ?
C69 C68 H68 120.1 . . ?
C67 C68 H68 120.1 . . ?
C68 C69 C70 120.02(18) . . ?
C68 C69 H69 120.0 . . ?
C70 C69 H69 120.0 . . ?
C69 C70 C65 120.49(16) . . ?
C69 C70 H70 119.8 . . ?
C65 C70 H70 119.8 . . ?
C76 C71 C72 119.48(14) . . ?
C76 C71 P2 123.90(12) . . ?
C72 C71 P2 116.62(11) . . ?
C73 C72 C71 120.00(16) . . ?
C73 C72 H72 120.0 . . ?
C71 C72 H72 120.0 . . ?
C74 C73 C72 120.37(17) . . ?
C74 C73 H73 119.8 . . ?
C72 C73 H73 119.8 . . ?
C75 C74 C73 119.72(16) . . ?
C75 C74 H74 120.1 . . ?
C73 C74 H74 120.1 . . ?
C74 C75 C76 120.35(16) . . ?
C74 C75 H75 119.8 . . ?
C76 C75 H75 119.8 . . ?
C71 C76 C75 120.06(15) . . ?
C71 C76 H76 120.0 . . ?
C75 C76 H76 120.0 . . ?
C78 C77 C82 119.35(15) . . ?
C78 C77 P2 122.50(13) . . ?
C82 C77 P2 118.14(12) . . ?
C79 C78 C77 120.11(19) . . ?
C79 C78 H78 119.9 . . ?
C77 C78 H78 119.9 . . ?
C80 C79 C78 120.21(19) . . ?
C80 C79 H79 119.9 . . ?
C78 C79 H79 119.9 . . ?
C81 C80 C79 120.11(16) . . ?
C81 C80 H80 119.9 . . ?
C79 C80 H80 119.9 . . ?
C80 C81 C82 120.02(17) . . ?
C80 C81 H81 120.0 . . ?
C82 C81 H81 120.0 . . ?
C81 C82 C77 120.18(16) . . ?
C81 C82 H82 119.9 . . ?
C77 C82 H82 119.9 . . ?
N4 C83 C91 111.52(13) . . ?
N4 C83 C84 122.96(14) . . ?
C91 C83 C84 125.51(13) . . ?
C89 C84 C85 117.46(14) . . ?
C89 C84 C83 120.45(14) . . ?
C85 C84 C83 122.09(14) . . ?
C86 C85 C84 121.43(15) . . ?
C86 C85 H85 119.3 . . ?
C84 C85 H85 119.3 . . ?
C85 C86 C87 120.21(16) . . ?
C85 C86 H86 119.9 . . ?
C87 C86 H86 119.9 . . ?
O3 C87 C88 124.59(15) . . ?
O3 C87 C86 116.10(16) . . ?
C88 C87 C86 119.31(15) . . ?
C87 C88 C89 119.95(15) . . ?
C87 C88 H88 120.0 . . ?
C89 C88 H88 120.0 . . ?
C88 C89 C84 121.58(15) . . ?
C88 C89 H89 119.2 . . ?
C84 C89 H89 119.2 . . ?
O3 C90 H90A 109.5 . . ?
O3 C90 H90B 109.5 . . ?
H90A C90 H90B 109.5 . . ?
O3 C90 H90C 109.5 . . ?
H90A C90 H90C 109.5 . . ?
H90B C90 H90C 109.5 . . ?
C92 C91 C83 107.09(13) . . ?
C92 C91 H91 126.5 . . ?
C83 C91 H91 126.5 . . ?
C91 C92 C53 105.87(13) . . ?
C91 C92 C93 124.89(14) . . ?
C53 C92 C93 129.19(13) . . ?
C94 C93 C98 118.17(16) . . ?
C94 C93 C92 122.01(14) . . ?
C98 C93 C92 119.72(15) . . ?
C95 C94 C93 120.43(17) . . ?
C95 C94 H94 119.8 . . ?
C93 C94 H94 119.8 . . ?
C96 C95 C94 120.66(18) . . ?
C96 C95 H95 119.7 . . ?
C94 C95 H95 119.7 . . ?
C97 C96 C95 119.26(18) . . ?
C97 C96 H96 120.4 . . ?
C95 C96 H96 120.4 . . ?
C96 C97 C98 120.40(18) . . ?
C96 C97 H97 119.8 . . ?
C98 C97 H97 119.8 . . ?
C97 C98 C93 121.06(17) . . ?
C97 C98 H98 119.5 . . ?
C93 C98 H98 119.5 . . ?
C100 C99 C104 116.87(16) . . ?
C100 C99 C55 119.28(16) . . ?
C104 C99 C55 123.82(15) . . ?
C101 C100 C99 121.94(19) . . ?
C101 C100 H100 119.0 . . ?
C99 C100 H100 119.0 . . ?
C102 C101 C100 120.35(18) . . ?
C102 C101 H48 119.8 . . ?
C100 C101 H48 119.8 . . ?
C101 C102 C103 118.98(17) . . ?
C101 C102 H102 120.5 . . ?
C103 C102 H102 120.5 . . ?
C102 C103 C104 120.81(19) . . ?
C102 C103 H103 119.6 . . ?
C104 C103 H103 119.6 . . ?
C103 C104 C99 121.03(17) . . ?
C103 C104 H104 119.5 . . ?
C99 C104 H104 119.5 . . ?

loop_
_geom_bond_atom_site_label_1
_geom_bond_atom_site_label_2
_geom_bond_distance
_geom_bond_site_symmetry_2
_geom_bond_publ_flag
Ag1 N3 2.2073(12) . ?
Ag1 N1 2.2751(12) . ?
Ag1 P1 2.3391(4) . ?
Ag2 N6 2.2286(12) . ?
Ag2 N4 2.2552(13) . ?
Ag2 P2 2.3503(4) . ?
P1 C25 1.8151(15) . ?
P1 C19 1.8214(16) . ?
P1 C13 1.8258(15) . ?
P2 C65 1.8199(17) . ?
P2 C77 1.8206(15) . ?
P2 C71 1.8226(15) . ?
O1 C35 1.3695(19) . ?
O1 C38 1.424(2) . ?
O2 C9 1.364(2) . ?
O2 C12 1.431(3) . ?
O3 C87 1.365(2) . ?
O3 C90 1.433(2) . ?
O4 C61 1.368(2) . ?
O4 C64 1.424(3) . ?
N1 C31 1.3427(19) . ?
N1 C1 1.3949(19) . ?
N2 C1 1.3277(19) . ?
N2 C2 1.332(2) . ?
N3 C5 1.3426(19) . ?
N3 C2 1.3932(19) . ?
N4 C83 1.3457(18) . ?
N4 C53 1.399(2) . ?
N5 C54 1.327(2) . ?
N5 C53 1.3295(19) . ?
N6 C57 1.3394(19) . ?
N6 C54 1.397(2) . ?
C1 C40 1.453(2) . ?
C2 C3 1.452(2) . ?
C3 C4 1.384(2) . ?
C3 C47 1.466(2) . ?
C4 C5 1.426(2) . ?
C4 H4 0.9300 . ?
C5 C6 1.460(2) . ?
C6 C7 1.400(2) . ?
C6 C11 1.403(2) . ?
C7 C8 1.388(2) . ?
C7 H7 0.9300 . ?
C8 C9 1.392(3) . ?
C8 H8 0.9300 . ?
C9 C10 1.403(2) . ?
C10 C11 1.381(2) . ?
C10 H10 0.9300 . ?
C11 H11 0.9300 . ?
C12 H12A 0.9600 . ?
C12 H12B 0.9600 . ?
C12 H12C 0.9600 . ?
C13 C14 1.392(2) . ?
C13 C18 1.396(2) . ?
C14 C15 1.391(2) . ?
C14 H14 0.9300 . ?
C15 C16 1.393(2) . ?
C15 H15 0.9300 . ?
C16 C17 1.385(2) . ?
C16 H16 0.9300 . ?
C17 C18 1.396(2) . ?
C17 H17 0.9300 . ?
C18 H18 0.9300 . ?
C19 C24 1.394(2) . ?
C19 C20 1.397(2) . ?
C20 C21 1.390(3) . ?
C20 H20 0.9300 . ?
C21 C22 1.385(3) . ?
C21 H21 0.9300 . ?
C22 C23 1.384(3) . ?
C22 H22 0.9300 . ?
C23 C24 1.388(3) . ?
C23 H23 0.9300 . ?
C24 H24 0.9300 . ?
C25 C26 1.394(2) . ?
C25 C30 1.399(2) . ?
C26 C27 1.395(2) . ?
C26 H26 0.9300 . ?
C27 C28 1.383(3) . ?
C27 H27 0.9300 . ?
C28 C29 1.387(3) . ?
C28 H28 0.9300 . ?
C29 C30 1.390(2) . ?
C29 H29 0.9300 . ?
C30 H30 0.9300 . ?
C31 C39 1.431(2) . ?
C31 C32 1.462(2) . ?
C32 C33 1.396(2) . ?
C32 C37 1.407(2) . ?
C33 C34 1.387(2) . ?
C33 H33 0.9300 . ?
C34 C35 1.396(2) . ?
C34 H34 0.9300 . ?
C35 C36 1.389(3) . ?
C36 C37 1.386(2) . ?
C36 H36 0.9300 . ?
C37 H37 0.9300 . ?
C38 H38A 0.9600 . ?
C38 H38B 0.9600 . ?
C38 H38C 0.9600 . ?
C39 C40 1.377(2) . ?
C39 H39 0.9300 . ?
C40 C41 1.468(2) . ?
C41 C42 1.396(3) . ?
C41 C46 1.399(3) . ?
C42 C43 1.395(3) . ?
C42 H42 0.9300 . ?
C43 C44 1.379(4) . ?
C43 H43 0.9300 . ?
C44 C45 1.385(4) . ?
C44 H44 0.9300 . ?
C45 C46 1.387(3) . ?
C45 H45 0.9300 . ?
C46 H46 0.9300 . ?
C47 C52 1.397(2) . ?
C47 C48 1.406(2) . ?
C48 C49 1.388(3) . ?
C48 H49 0.9300 . ?
C49 C50 1.383(3) . ?
C49 H50 0.9300 . ?
C50 C51 1.390(3) . ?
C50 H51 0.9300 . ?
C51 C52 1.394(2) . ?
C51 H101 0.9300 . ?
C52 H52 0.9300 . ?
C53 C92 1.450(2) . ?
C54 C55 1.464(2) . ?
C55 C56 1.373(2) . ?
C55 C99 1.470(2) . ?
C56 C57 1.423(2) . ?
C56 H56 0.9300 . ?
C57 C58 1.460(2) . ?
C58 C59 1.401(2) . ?
C58 C63 1.402(2) . ?
C59 C60 1.382(3) . ?
C59 H59 0.9300 . ?
C60 C61 1.387(3) . ?
C60 H60 0.9300 . ?
C61 C62 1.396(3) . ?
C62 C63 1.392(3) . ?
C62 H62 0.9300 . ?
C63 H63 0.9300 . ?
C64 H64A 0.9600 . ?
C64 H64B 0.9600 . ?
C64 H64C 0.9600 . ?
C65 C66 1.392(2) . ?
C65 C70 1.395(2) . ?
C66 C67 1.379(3) . ?
C66 H66 0.9300 . ?
C67 C68 1.382(4) . ?
C67 H67 0.9300 . ?
C68 C69 1.377(3) . ?
C68 H68 0.9300 . ?
C69 C70 1.390(3) . ?
C69 H69 0.9300 . ?
C70 H70 0.9300 . ?
C71 C76 1.391(2) . ?
C71 C72 1.397(2) . ?
C72 C73 1.394(2) . ?
C72 H72 0.9300 . ?
C73 C74 1.386(3) . ?
C73 H73 0.9300 . ?
C74 C75 1.386(3) . ?
C74 H74 0.9300 . ?
C75 C76 1.397(2) . ?
C75 H75 0.9300 . ?
C76 H76 0.9300 . ?
C77 C78 1.392(2) . ?
C77 C82 1.396(2) . ?
C78 C79 1.390(3) . ?
C78 H78 0.9300 . ?
C79 C80 1.387(3) . ?
C79 H79 0.9300 . ?
C80 C81 1.381(3) . ?
C80 H80 0.9300 . ?
C81 C82 1.393(2) . ?
C81 H81 0.9300 . ?
C82 H82 0.9300 . ?
C83 C91 1.423(2) . ?
C83 C84 1.462(2) . ?
C84 C89 1.400(2) . ?
C84 C85 1.401(2) . ?
C85 C86 1.379(2) . ?
C85 H85 0.9300 . ?
C86 C87 1.402(2) . ?
C86 H86 0.9300 . ?
C87 C88 1.386(2) . ?
C88 C89 1.390(2) . ?
C88 H88 0.9300 . ?
C89 H89 0.9300 . ?
C90 H90A 0.9600 . ?
C90 H90B 0.9600 . ?
C90 H90C 0.9600 . ?
C91 C92 1.381(2) . ?
C91 H91 0.9300 . ?
C92 C93 1.471(2) . ?
C93 C94 1.397(2) . ?
C93 C98 1.401(2) . ?
C94 C95 1.392(3) . ?
C94 H94 0.9300 . ?
C95 C96 1.390(3) . ?
C95 H95 0.9300 . ?
C96 C97 1.383(3) . ?
C96 H96 0.9300 . ?
C97 C98 1.386(3) . ?
C97 H97 0.9300 . ?
C98 H98 0.9300 . ?
C99 C100 1.395(2) . ?
C99 C104 1.397(3) . ?
C100 C101 1.390(3) . ?
C100 H100 0.9300 . ?
C101 C102 1.371(3) . ?
C101 H48 0.9300 . ?
C102 C103 1.387(3) . ?
C102 H102 0.9300 . ?
C103 C104 1.391(3) . ?
C103 H103 0.9300 . ?
C104 H104 0.9300 . ?
